data_4002131
loop_
_publ_author_name
'Sibille, Romain'
'Mazet, Thomas'
'Malaman, Bernard'
'Wang, Qirong'
'Didelot, Emilie'
'Fran\,cois, Michel'

_publ_section_title
;
 Site-Dependent Substitutions in Mixed-Metal Metal--Organic Frameworks: A
 Case Study and Guidelines for Analogous Systems
;
_journal_issue 1
_journal_name_full 'Chemistry of Materials'
_journal_page_first 133
_journal_paper_doi 10.1021/cm503570f
_journal_volume 27
_journal_year 2015
_chemical_formula_sum 'C16 H18 Co5 O18'
_chemical_formula_weight 792.95
_chemical_name_systematic
;
 ?
;
_space_group_IT_number 14
_symmetry_space_group_name_Hall '-P 2ybc'
_symmetry_space_group_name_H-M 'P 1 21/c 1'
_atom_sites_solution_hydrogens geom
_atom_sites_solution_primary direct
_atom_sites_solution_secondary difmap
_audit_creation_method SHELXL-97
_cell_angle_alpha 90.00
_cell_angle_beta 96.7690(10)
_cell_angle_gamma 90.00
_cell_formula_units_Z 2
_cell_length_a 9.4189(4)
_cell_length_b 9.3268(3)
_cell_length_c 12.3715(5)
_cell_measurement_temperature 296(2)
_cell_volume 1079.24(7)
_computing_structure_refinement 'SHELXL-97 (Sheldrick, 1997)'
_diffrn_ambient_temperature 296(2)
_diffrn_measured_fraction_theta_full 0.999
_diffrn_measured_fraction_theta_max 0.999
_diffrn_radiation_monochromator graphite
_diffrn_radiation_source 'fine-focus sealed tube'
_diffrn_radiation_type MoK\a
_diffrn_radiation_wavelength 0.71073
_diffrn_reflns_av_R_equivalents 0.0265
_diffrn_reflns_av_sigmaI/netI 0.0163
_diffrn_reflns_limit_h_max 15
_diffrn_reflns_limit_h_min -15
_diffrn_reflns_limit_k_max 15
_diffrn_reflns_limit_k_min -15
_diffrn_reflns_limit_l_max 20
_diffrn_reflns_limit_l_min -20
_diffrn_reflns_number 33905
_diffrn_reflns_theta_full 35.58
_diffrn_reflns_theta_max 35.58
_diffrn_reflns_theta_min 2.18
_exptl_absorpt_coefficient_mu 3.860
_exptl_crystal_density_diffrn 2.440
_exptl_crystal_density_method 'not measured'
_exptl_crystal_F_000 786
_refine_diff_density_max 0.985
_refine_diff_density_min -0.431
_refine_diff_density_rms 0.087
_refine_ls_extinction_method none
_refine_ls_goodness_of_fit_ref 1.089
_refine_ls_hydrogen_treatment mixed
_refine_ls_matrix_type full
_refine_ls_number_parameters 178
_refine_ls_number_reflns 4966
_refine_ls_number_restraints 0
_refine_ls_restrained_S_all 1.089
_refine_ls_R_factor_all 0.0235
_refine_ls_R_factor_gt 0.0203
_refine_ls_shift/su_max 0.002
_refine_ls_shift/su_mean 0.000
_refine_ls_structure_factor_coef Fsqd
_refine_ls_weighting_details 'calc w=1/[\s^2^(Fo^2^)+(0.0235P)^2^+0.6742P] where P=(Fo^2^+2Fc^2^)/3'
_refine_ls_weighting_scheme calc
_refine_ls_wR_factor_gt 0.0525
_refine_ls_wR_factor_ref 0.0538
_reflns_number_gt 4524
_reflns_number_total 4966
_reflns_threshold_expression >2sigma(I)
_cod_data_source_file cm503570f_si_003.cif
_cod_data_source_block 3
_cod_depositor_comments 'Adding full bibliography for 4002129--4002143.cif.'
_cod_database_code 4002131

loop_
_symmetry_equiv_pos_as_xyz
'x, y, z'
'-x, y+1/2, -z+1/2'
'-x, -y, -z'
'x, -y-1/2, z-1/2'

loop_
_atom_site_label
_atom_site_type_symbol
_atom_site_fract_x
_atom_site_fract_y
_atom_site_fract_z
_atom_site_U_iso_or_equiv
_atom_site_adp_type
_atom_site_occupancy
_atom_site_symmetry_multiplicity
_atom_site_calc_flag
_atom_site_refinement_flags
Co1 Co 0.5000 0.0000 0.0000 0.00917(4) Uani 1 2 d S
Co2 Co 0.614770(16) 0.207170(15) -0.164500(12) 0.01032(3) Uani 1 1 d .
Co3 Co 0.665994(16) -0.180528(15) -0.154210(12) 0.01056(3) Uani 1 1 d .
O1 O 0.54993(8) 0.00403(8) -0.15934(6) 0.01004(12) Uani 1 1 d .
O2 O 0.62987(9) -0.25455(9) 0.17681(7) 0.01297(14) Uani 1 1 d .
O3 O 1.17046(9) -0.15763(10) 0.15899(8) 0.01870(16) Uani 1 1 d .
O4 O 0.64807(11) 0.42303(10) -0.16296(8) 0.01902(17) Uani 1 1 d .
O5 O 0.75477(12) 0.62804(10) -0.10784(10) 0.0252(2) Uani 1 1 d .
O6 O 0.54785(9) 0.27297(9) 0.16447(7) 0.01456(14) Uani 1 1 d .
O7 O 0.62585(9) 0.19010(9) 0.01268(7) 0.01340(14) Uani 1 1 d .
O8 O 0.66956(9) -0.13587(10) 0.02729(7) 0.01470(14) Uani 1 1 d .
O9 O 1.14481(10) 0.08175(10) 0.15369(8) 0.01950(17) Uani 1 1 d .
C1 C 0.73436(12) 0.49631(11) -0.09826(9) 0.01305(17) Uani 1 1 d .
C2 C 0.7260(2) 0.40736(19) 0.09172(12) 0.0390(5) Uani 1 1 d .
H2A H 0.7897 0.4018 0.1591 0.047 Uiso 1 1 calc R
H2B H 0.6695 0.4939 0.0950 0.047 Uiso 1 1 calc R
C3 C 0.62658(12) 0.28191(11) 0.08771(9) 0.01232(17) Uani 1 1 d .
C4 C 0.81685(13) 0.42376(13) -0.00115(10) 0.0166(2) Uani 1 1 d .
H4A H 0.9012 0.4800 0.0234 0.020 Uiso 1 1 calc R
H4B H 0.8482 0.3299 -0.0225 0.020 Uiso 1 1 calc R
C5 C 0.71416(11) -0.20036(11) 0.11531(9) 0.01093(16) Uani 1 1 d .
C6 C 0.87453(12) -0.20618(13) 0.14247(12) 0.0187(2) Uani 1 1 d .
H6A H 0.9159 -0.2616 0.0876 0.022 Uiso 1 1 calc R
H6B H 0.8986 -0.2530 0.2123 0.022 Uiso 1 1 calc R
C7 C 0.93574(13) -0.05502(14) 0.14687(13) 0.0223(2) Uani 1 1 d .
H7A H 0.8941 -0.0036 0.0827 0.027 Uiso 1 1 calc R
H7B H 0.9057 -0.0067 0.2098 0.027 Uiso 1 1 calc R
C8 C 1.09735(11) -0.04430(12) 0.15304(9) 0.01325(17) Uani 1 1 d .

loop_
_atom_site_aniso_label
_atom_site_aniso_U_11
_atom_site_aniso_U_22
_atom_site_aniso_U_33
_atom_site_aniso_U_23
_atom_site_aniso_U_13
_atom_site_aniso_U_12
Co1 0.01031(8) 0.00852(8) 0.00896(8) 0.00040(6) 0.00226(6) -0.00040(6)
Co2 0.01254(6) 0.00807(6) 0.01030(6) 0.00088(4) 0.00109(5) -0.00110(4)
Co3 0.01044(6) 0.00827(6) 0.01293(6) -0.00098(4) 0.00120(5) -0.00059(4)
O1 0.0112(3) 0.0086(3) 0.0100(3) -0.0004(2) 0.0003(2) -0.0004(2)
O2 0.0111(3) 0.0145(3) 0.0135(3) 0.0029(3) 0.0024(3) -0.0005(3)
O3 0.0116(3) 0.0164(4) 0.0282(5) -0.0032(3) 0.0032(3) -0.0002(3)
O4 0.0232(4) 0.0113(3) 0.0202(4) 0.0014(3) -0.0074(3) -0.0025(3)
O5 0.0277(5) 0.0092(3) 0.0360(6) 0.0022(3) -0.0072(4) -0.0021(3)
O6 0.0169(4) 0.0160(3) 0.0113(3) -0.0028(3) 0.0038(3) -0.0044(3)
O7 0.0173(4) 0.0125(3) 0.0110(3) -0.0028(3) 0.0037(3) -0.0056(3)
O8 0.0126(3) 0.0192(4) 0.0126(3) 0.0042(3) 0.0027(3) 0.0035(3)
O9 0.0135(4) 0.0151(4) 0.0304(5) -0.0031(3) 0.0046(3) -0.0045(3)
C1 0.0137(4) 0.0105(4) 0.0150(4) 0.0005(3) 0.0018(3) -0.0005(3)
C2 0.0684(12) 0.0348(8) 0.0168(6) -0.0117(5) 0.0180(7) -0.0404(8)
C3 0.0159(4) 0.0113(4) 0.0098(4) -0.0002(3) 0.0012(3) -0.0040(3)
C4 0.0160(5) 0.0179(5) 0.0151(5) 0.0038(4) -0.0012(4) -0.0068(4)
C5 0.0091(4) 0.0101(4) 0.0137(4) 0.0007(3) 0.0015(3) 0.0000(3)
C6 0.0089(4) 0.0166(5) 0.0301(6) 0.0083(4) -0.0001(4) -0.0008(3)
C7 0.0105(4) 0.0176(5) 0.0387(7) -0.0029(5) 0.0031(4) -0.0023(4)
C8 0.0104(4) 0.0162(4) 0.0133(4) -0.0023(3) 0.0018(3) -0.0027(3)

loop_
_atom_type_symbol
_atom_type_description
_atom_type_scat_dispersion_real
_atom_type_scat_dispersion_imag
_atom_type_scat_source
C C 0.0033 0.0016 'International Tables Vol C Tables 4.2.6.8 and 6.1.1.4'
H H 0.0000 0.0000 'International Tables Vol C Tables 4.2.6.8 and 6.1.1.4'
O O 0.0106 0.0060 'International Tables Vol C Tables 4.2.6.8 and 6.1.1.4'
Co Co 0.3494 0.9721 'International Tables Vol C Tables 4.2.6.8 and 6.1.1.4'

loop_
_geom_angle_atom_site_label_1
_geom_angle_atom_site_label_2
_geom_angle_atom_site_label_3
_geom_angle
_geom_angle_site_symmetry_1
_geom_angle_site_symmetry_3
O8 Co1 O8 180.00(7) . 3_655
O8 Co1 O1 95.29(3) . 3_655
O8 Co1 O1 84.71(3) 3_655 3_655
O8 Co1 O1 84.71(3) . .
O8 Co1 O1 95.29(3) 3_655 .
O1 Co1 O1 180.00(6) 3_655 .
O8 Co1 O7 95.00(4) . .
O8 Co1 O7 85.00(4) 3_655 .
O1 Co1 O7 97.55(3) 3_655 .
O1 Co1 O7 82.45(3) . .
O8 Co1 O7 85.00(4) . 3_655
O8 Co1 O7 95.00(4) 3_655 3_655
O1 Co1 O7 82.45(3) 3_655 3_655
O1 Co1 O7 97.55(3) . 3_655
O7 Co1 O7 180.00(2) . 3_655
O1 Co2 O4 170.43(4) . .
O1 Co2 O3 95.09(3) . 3_755
O4 Co2 O3 94.11(4) . 3_755
O1 Co2 O6 93.34(3) . 4_565
O4 Co2 O6 87.18(4) . 4_565
O3 Co2 O6 102.97(4) 3_755 4_565
O1 Co2 O7 82.96(3) . .
O4 Co2 O7 94.21(3) . .
O3 Co2 O7 91.13(4) 3_755 .
O6 Co2 O7 165.70(3) 4_565 .
O1 Co2 O2 83.01(3) . 3_655
O4 Co2 O2 87.89(4) . 3_655
O3 Co2 O2 177.30(3) 3_755 3_655
O6 Co2 O2 75.29(3) 4_565 3_655
O7 Co2 O2 90.53(3) . 3_655
O9 Co3 O5 93.84(4) 3_755 1_545
O9 Co3 O1 94.89(4) 3_755 .
O5 Co3 O1 162.98(4) 1_545 .
O9 Co3 O2 99.79(4) 3_755 4
O5 Co3 O2 92.27(4) 1_545 4
O1 Co3 O2 100.59(3) . 4
O9 Co3 O6 174.91(4) 3_755 3_655
O5 Co3 O6 90.89(4) 1_545 3_655
O1 Co3 O6 81.00(3) . 3_655
O2 Co3 O6 78.13(3) 4 3_655
O9 Co3 O8 90.17(4) 3_755 .
O5 Co3 O8 85.67(4) 1_545 .
O1 Co3 O8 79.73(3) . .
O2 Co3 O8 169.95(3) 4 .
O6 Co3 O8 92.05(3) 3_655 .
Co2 O1 Co3 129.71(4) . .
Co2 O1 Co1 98.73(3) . .
Co3 O1 Co1 97.80(3) . .
C5 O2 Co3 130.76(7) . 4_556
C5 O2 Co2 124.66(7) . 3_655
Co3 O2 Co2 99.07(3) 4_556 3_655
C8 O3 Co2 135.69(8) . 3_755
C1 O4 Co2 128.58(8) . .
C1 O5 Co3 146.03(9) . 1_565
C3 O6 Co2 126.91(8) . 4_566
C3 O6 Co3 126.65(7) . 3_655
Co2 O6 Co3 104.70(4) 4_566 3_655
C3 O7 Co1 125.03(7) . .
C3 O7 Co2 133.06(7) . .
Co1 O7 Co2 91.51(3) . .
C5 O8 Co1 127.61(7) . .
C5 O8 Co3 136.23(7) . .
Co1 O8 Co3 91.73(3) . .
C8 O9 Co3 138.13(8) . 3_755
O5 C1 O4 124.22(11) . .
O5 C1 C4 116.39(11) . .
O4 C1 C4 119.37(10) . .
C3 C2 C4 117.38(11) . .
C3 C2 H2A 108.0 . .
C4 C2 H2A 108.0 . .
C3 C2 H2B 108.0 . .
C4 C2 H2B 108.0 . .
H2A C2 H2B 107.2 . .
O7 C3 O6 123.39(10) . .
O7 C3 C2 120.28(11) . .
O6 C3 C2 116.31(10) . .
C1 C4 C2 111.31(13) . .
C1 C4 H4A 109.4 . .
C2 C4 H4A 109.4 . .
C1 C4 H4B 109.4 . .
C2 C4 H4B 109.4 . .
H4A C4 H4B 108.0 . .
O2 C5 O8 122.39(10) . .
O2 C5 C6 122.22(10) . .
O8 C5 C6 115.38(10) . .
C5 C6 C7 109.85(10) . .
C5 C6 H6A 109.7 . .
C7 C6 H6A 109.7 . .
C5 C6 H6B 109.7 . .
C7 C6 H6B 109.7 . .
H6A C6 H6B 108.2 . .
C8 C7 C6 115.86(10) . .
C8 C7 H7A 108.3 . .
C6 C7 H7A 108.3 . .
C8 C7 H7B 108.3 . .
C6 C7 H7B 108.3 . .
H7A C7 H7B 107.4 . .
O9 C8 O3 126.37(10) . .
O9 C8 C7 114.55(10) . .
O3 C8 C7 119.07(10) . .

loop_
_geom_bond_atom_site_label_1
_geom_bond_atom_site_label_2
_geom_bond_distance
_geom_bond_site_symmetry_2
Co1 O8 2.0355(8) .
Co1 O8 2.0355(8) 3_655
Co1 O1 2.0801(8) 3_655
Co1 O1 2.0801(8) .
Co1 O7 2.1282(8) .
Co1 O7 2.1282(8) 3_655
Co2 O1 1.9939(8) .
Co2 O4 2.0373(9) .
Co2 O3 2.0683(9) 3_755
Co2 O6 2.1434(9) 4_565
Co2 O7 2.1879(8) .
Co2 O2 2.3336(8) 3_655
Co3 O9 2.0054(9) 3_755
Co3 O5 2.0256(10) 1_545
Co3 O1 2.0361(8) .
Co3 O2 2.1646(9) 4
Co3 O6 2.1809(9) 3_655
Co3 O8 2.2801(9) .
O2 C5 1.2676(13) .
O2 Co3 2.1646(9) 4_556
O2 Co2 2.3336(8) 3_655
O3 C8 1.2589(14) .
O3 Co2 2.0683(9) 3_755
O4 C1 1.2709(14) .
O5 C1 1.2513(13) .
O5 Co3 2.0256(10) 1_565
O6 C3 1.2746(13) .
O6 Co2 2.1434(9) 4_566
O6 Co3 2.1809(9) 3_655
O7 C3 1.2624(13) .
O8 C5 1.2713(13) .
O9 C8 1.2575(14) .
O9 Co3 2.0054(9) 3_755
C1 C4 1.5116(16) .
C2 C3 1.4955(17) .
C2 C4 1.5194(19) .
C2 H2A 0.9700 .
C2 H2B 0.9700 .
C4 H4A 0.9700 .
C4 H4B 0.9700 .
C5 C6 1.5093(16) .
C6 C7 1.5217(18) .
C6 H6A 0.9700 .
C6 H6B 0.9700 .
C7 C8 1.5184(16) .
C7 H7A 0.9700 .
C7 H7B 0.9700 .
